data_4131669
loop_
_publ_author_name
'O'Duill, Miriam L'
'Matsuura, Rei'
'Wang, Yanyan'
'Turnbull, Joshua L.'
'Gurak, Jr, John A'
'Gao, De-Wei'
'Lu, Gang'
'Liu, Peng'
'Engle, Keary M.'

_publ_section_title
;
 Tridentate Directing Groups Stabilize 6-Membered Palladacycles in
 Catalytic Alkene Hydrofunctionalization.
;
_journal_issue 44
_journal_name_full 'Journal of the American Chemical Society'
_journal_page_first 15576
_journal_page_last 15579
_journal_paper_doi 10.1021/jacs.7b08383
_journal_volume 139
_journal_year 2017
_chemical_formula_moiety 'C28 H23 N3 O4, C2 H6 O S'
_chemical_formula_sum 'C30 H29 N3 O5 S'
_chemical_formula_weight 543.62
_space_group_crystal_system triclinic
_space_group_IT_number 2
_space_group_name_Hall '-P 1'
_space_group_name_H-M_alt 'P -1'
_atom_sites_solution_hydrogens mixed
_atom_sites_solution_primary dual
_atom_sites_solution_secondary difmap
_audit_creation_date 2017-03-15
_audit_creation_method
;
Olex2 1.2-beta
(compiled 2017.03.14 svn.r3398 for OlexSys, GUI svn.r5328)
;
_cell_angle_alpha 76.394(3)
_cell_angle_beta 79.665(4)
_cell_angle_gamma 71.200(3)
_cell_formula_units_Z 2
_cell_length_a 8.1556(11)
_cell_length_b 10.4321(13)
_cell_length_c 16.817(2)
_cell_measurement_reflns_used 6313
_cell_measurement_temperature 100
_cell_measurement_theta_max 26.225
_cell_measurement_theta_min 2.508
_cell_volume 1308.1(3)
_computing_cell_refinement 'SAINT v8.37A (Bruker, 2016)'
_computing_data_collection 'APEX3 v2016.1-0 (Bruker, 2016)'
_computing_data_reduction 'SAINT v8.37A (Bruker, 2016)'
_computing_molecular_graphics 'Olex2 (Dolomanov et al., 2009)'
_computing_publication_material 'Olex2 (Dolomanov et al., 2009)'
_computing_structure_refinement 'ShelXL (Sheldrick, 2015)'
_computing_structure_solution 'ShelXT (Sheldrick, 2015)'
_diffrn_ambient_temperature 100.0
_diffrn_detector 'Bruker APEX-II CCD'
_diffrn_detector_area_resol_mean 8.258
_diffrn_detector_type 'CCD Area Detector'
_diffrn_measured_fraction_theta_full 0.999
_diffrn_measured_fraction_theta_max 0.993
_diffrn_measurement_device 'Kappa Four-Circle Diffractometer'
_diffrn_measurement_device_type 'Bruker APEX II Ultra'
_diffrn_measurement_method '\w and \f scans'
_diffrn_radiation_monochromator 'Double Bounce Multilayer Mirrors'
_diffrn_radiation_probe x-ray
_diffrn_radiation_type MoK\a
_diffrn_radiation_wavelength 0.71073
_diffrn_radiation_xray_symbol K-L~3~
_diffrn_reflns_av_R_equivalents 0.0599
_diffrn_reflns_av_unetI/netI 0.0635
_diffrn_reflns_Laue_measured_fraction_full 0.999
_diffrn_reflns_Laue_measured_fraction_max 0.993
_diffrn_reflns_limit_h_max 10
_diffrn_reflns_limit_h_min -10
_diffrn_reflns_limit_k_max 9
_diffrn_reflns_limit_k_min -13
_diffrn_reflns_limit_l_max 16
_diffrn_reflns_limit_l_min -21
_diffrn_reflns_number 19220
_diffrn_reflns_point_group_measured_fraction_full 0.999
_diffrn_reflns_point_group_measured_fraction_max 0.993
_diffrn_reflns_theta_full 25.000
_diffrn_reflns_theta_max 26.388
_diffrn_reflns_theta_min 2.101
_diffrn_source 'Micro Focus Rotating Anode'
_diffrn_source_type 'Bruker TXS'
_diffrn_standards_number 0
_exptl_absorpt_coefficient_mu 0.171
_exptl_absorpt_correction_T_max 0.0909
_exptl_absorpt_correction_T_min 0.0644
_exptl_absorpt_correction_type multi-scan
_exptl_absorpt_process_details
'SADABS-2016/2 (Bruker,2016/2) was used for absorption correction. wR2(int) was 0.1112 before and 0.0771 after correction. The Ratio of minimum to maximum transmission is 0.7085. The \l/2 correction factor is Not present.'
_exptl_crystal_colour Colorless
_exptl_crystal_colour_primary Colorless
_exptl_crystal_density_diffrn 1.380
_exptl_crystal_description Block
_exptl_crystal_F_000 572
_exptl_crystal_size_max 0.276
_exptl_crystal_size_mid 0.233
_exptl_crystal_size_min 0.154
_refine_diff_density_max 0.245
_refine_diff_density_min -0.327
_refine_diff_density_rms 0.054
_refine_ls_extinction_method none
_refine_ls_goodness_of_fit_ref 1.039
_refine_ls_hydrogen_treatment mixed
_refine_ls_matrix_type full
_refine_ls_number_parameters 366
_refine_ls_number_reflns 5313
_refine_ls_number_restraints 2
_refine_ls_restrained_S_all 1.039
_refine_ls_R_factor_all 0.0578
_refine_ls_R_factor_gt 0.0450
_refine_ls_shift/su_max 0.000
_refine_ls_shift/su_mean 0.000
_refine_ls_structure_factor_coef Fsqd
_refine_ls_weighting_details 'w=1/[\s^2^(Fo^2^)+(0.0360P)^2^+0.4802P] where P=(Fo^2^+2Fc^2^)/3'
_refine_ls_weighting_scheme calc
_refine_ls_wR_factor_gt 0.1061
_refine_ls_wR_factor_ref 0.1152
_reflns_Friedel_coverage 0.000
_reflns_number_gt 4297
_reflns_number_total 5313
_reflns_threshold_expression 'I > 2\s(I)'
_cod_data_source_file ja7b08383_si_003.cif
_cod_data_source_block Engle30
_cod_depositor_comments
;
The following automatic conversions were performed:

data item '_diffrn_radiation_probe' value 'X-ray' was changed to
'x-ray' in accordance with the
/home/saulius/struct/COD-crude-data/automatic-downloads/DataCite-retrospective/ACS/depositions/lib/dictionaries/cif_core.dic
dictionary named 'cif_core.dic' version 2.4.2 last updated on
2011-04-26.

Automatic conversion script
Id: cif_fix_values 6909 2019-04-08 15:41:33Z antanas 
;
_cod_database_code 4131669
_shelx_shelxl_version_number 2016/6
_shelx_space_group_comment
;
The symmetry employed for this shelxl refinement is uniquely defined
by the following loop, which should always be used as a source of
symmetry information in preference to the above space-group names.
They are only intended as comments.
;
_shelx_estimated_absorpt_t_max 0.974
_shelx_estimated_absorpt_t_min 0.954
_olex2_refinement_description
;
1. Fixed Uiso
 At 1.2 times of:
  All C(H) groups, All C(H,H) groups
 At 1.5 times of:
  All C(H,H,H,H,H,H) groups
2. Restrained distances
 O2-H2 = N1-H1
 0.95 with sigma of 0.02
3. Uiso/Uaniso restraints and constraints
Uanis(S1S) = Uanis(S1SB)
4. Others
 Sof(S1SB)=Sof(H1SD)=Sof(H1SE)=Sof(H1SF)=Sof(H2SD)=Sof(H2SE)=Sof(H2SF)=1-FVAR(1)
 Sof(S1S)=Sof(H1SA)=Sof(H1SB)=Sof(H1SC)=Sof(H2SA)=Sof(H2SB)=Sof(H2SC)=FVAR(1)
5.a Secondary CH2 refined with riding coordinates:
 C2(H2A,H2B), C3(H3A,H3B), C4(H4A,H4B), C5(H5A,H5B)
5.b Aromatic/amide H refined with riding coordinates:
 C11(H11), C12(H12), C13(H13), C14(H14), C16(H16), C17(H17), C18(H18),
 C21(H21), C22(H22), C25(H25), C26(H26), C27(H27), C28(H28)
5.c Idealised Me refined as rotating group:
 C1S(H1SA,H1SB,H1SC), C1S(H1SD,H1SE,H1SF), C2S(H2SA,H2SB,H2SC), C2S(H2SD,H2SE,
 H2SF)
;
_olex2_submission_special_instructions 'No special instructions were received'

loop_
_space_group_symop_operation_xyz
'x, y, z'
'-x, -y, -z'

loop_
_atom_site_label
_atom_site_type_symbol
_atom_site_fract_x
_atom_site_fract_y
_atom_site_fract_z
_atom_site_U_iso_or_equiv
_atom_site_adp_type
_atom_site_occupancy
_atom_site_site_symmetry_order
_atom_site_calc_flag
_atom_site_refinement_flags_posn
_atom_site_refinement_flags_occupancy
_atom_site_disorder_assembly
_atom_site_disorder_group
O1 O 0.87014(19) 0.82051(13) 0.15728(8) 0.0324(3) Uani 1 1 d . . . .
O2 O 0.33547(17) 0.32220(13) 0.46879(8) 0.0276(3) Uani 1 1 d D . . .
H2 H 0.317(4) 0.387(2) 0.4206(13) 0.069(8) Uiso 1 1 d D . . .
O3 O 0.79972(15) 0.01056(12) 0.48997(7) 0.0228(3) Uani 1 1 d . . . .
O4 O 0.90140(16) 0.07667(14) 0.36180(8) 0.0292(3) Uani 1 1 d . . . .
N1 N 0.81607(19) 0.67969(15) 0.08699(9) 0.0207(3) Uani 1 1 d D . . .
H1 H 0.781(3) 0.6038(18) 0.0891(12) 0.034(6) Uiso 1 1 d D . . .
N2 N 0.77560(18) 0.55304(14) -0.02235(8) 0.0188(3) Uani 1 1 d . . . .
N3 N 0.6545(2) 0.29791(15) -0.08964(9) 0.0243(3) Uani 1 1 d . . . .
C1 C 0.8243(2) 0.71978(17) 0.15666(11) 0.0219(4) Uani 1 1 d . . . .
C2 C 0.7738(2) 0.63030(18) 0.23646(10) 0.0238(4) Uani 1 1 d . . . .
H2A H 0.685550 0.692162 0.270049 0.029 Uiso 1 1 calc R . . .
H2B H 0.878160 0.589480 0.266502 0.029 Uiso 1 1 calc R . . .
C3 C 0.7025(2) 0.51340(17) 0.23425(10) 0.0212(4) Uani 1 1 d . . . .
H3A H 0.781968 0.454795 0.196340 0.025 Uiso 1 1 calc R . . .
H3B H 0.587245 0.552172 0.213107 0.025 Uiso 1 1 calc R . . .
C4 C 0.6840(2) 0.42558(18) 0.32003(10) 0.0239(4) Uani 1 1 d . . . .
H4A H 0.607511 0.485605 0.357898 0.029 Uiso 1 1 calc R . . .
H4B H 0.800061 0.386202 0.340313 0.029 Uiso 1 1 calc R . . .
C5 C 0.6086(2) 0.30780(18) 0.32235(10) 0.0232(4) Uani 1 1 d . . . .
H5A H 0.485512 0.346834 0.310836 0.028 Uiso 1 1 calc R . . .
H5B H 0.674122 0.255558 0.278744 0.028 Uiso 1 1 calc R . . .
C6 C 0.6180(2) 0.21088(18) 0.40484(10) 0.0220(4) Uani 1 1 d . . . .
C7 C 0.4899(2) 0.22479(17) 0.46920(11) 0.0206(4) Uani 1 1 d . . . .
C8 C 0.5137(2) 0.12897(17) 0.54755(10) 0.0198(4) Uani 1 1 d . . . .
C9 C 0.6710(2) 0.02542(17) 0.55498(10) 0.0199(4) Uani 1 1 d . . . .
C10 C 0.7784(2) 0.10025(18) 0.41489(10) 0.0229(4) Uani 1 1 d . . . .
C11 C 0.3874(2) 0.13696(18) 0.61570(11) 0.0222(4) Uani 1 1 d . . . .
H11 H 0.278504 0.206419 0.611750 0.027 Uiso 1 1 calc R . . .
C12 C 0.4199(2) 0.04431(18) 0.68905(11) 0.0224(4) Uani 1 1 d . . . .
H12 H 0.333115 0.049693 0.735130 0.027 Uiso 1 1 calc R . . .
C13 C 0.5795(2) -0.05643(18) 0.69504(11) 0.0230(4) Uani 1 1 d . . . .
H13 H 0.602269 -0.118684 0.745777 0.028 Uiso 1 1 calc R . . .
C14 C 0.7061(2) -0.06735(18) 0.62804(10) 0.0227(4) Uani 1 1 d . . . .
H14 H 0.814748 -0.137095 0.632102 0.027 Uiso 1 1 calc R . . .
C15 C 0.8573(2) 0.73737(17) 0.00448(10) 0.0196(4) Uani 1 1 d . . . .
C16 C 0.9133(2) 0.85229(18) -0.02314(11) 0.0215(4) Uani 1 1 d . . . .
H16 H 0.927880 0.900800 0.015076 0.026 Uiso 1 1 calc R . . .
C17 C 0.9494(2) 0.89851(18) -0.10847(11) 0.0235(4) Uani 1 1 d . . . .
H17 H 0.988323 0.978262 -0.126881 0.028 Uiso 1 1 calc R . . .
C18 C 0.9298(2) 0.83156(18) -0.16527(11) 0.0239(4) Uani 1 1 d . . . .
H18 H 0.956002 0.864205 -0.222351 0.029 Uiso 1 1 calc R . . .
C19 C 0.8702(2) 0.71304(17) -0.13866(10) 0.0212(4) Uani 1 1 d . . . .
C20 C 0.8335(2) 0.66556(17) -0.05310(10) 0.0189(4) Uani 1 1 d . . . .
C21 C 0.8406(2) 0.63789(18) -0.19179(11) 0.0233(4) Uani 1 1 d . . . .
H21 H 0.863941 0.664816 -0.249690 0.028 Uiso 1 1 calc R . . .
C22 C 0.7788(2) 0.52732(18) -0.16071(10) 0.0222(4) Uani 1 1 d . . . .
H22 H 0.756585 0.478200 -0.196541 0.027 Uiso 1 1 calc R . . .
C23 C 0.7480(2) 0.48644(17) -0.07402(10) 0.0197(4) Uani 1 1 d . . . .
C24 C 0.6858(2) 0.36437(17) -0.03709(11) 0.0204(4) Uani 1 1 d . . . .
C25 C 0.6654(2) 0.32023(18) 0.04791(11) 0.0227(4) Uani 1 1 d . . . .
H25 H 0.686169 0.370408 0.083515 0.027 Uiso 1 1 calc R . . .
C26 C 0.6145(2) 0.20246(18) 0.07979(11) 0.0252(4) Uani 1 1 d . . . .
H26 H 0.601213 0.169883 0.137587 0.030 Uiso 1 1 calc R . . .
C27 C 0.5832(2) 0.13298(19) 0.02670(12) 0.0275(4) Uani 1 1 d . . . .
H27 H 0.548192 0.051646 0.046854 0.033 Uiso 1 1 calc R . . .
C28 C 0.6042(2) 0.18508(19) -0.05704(12) 0.0278(4) Uani 1 1 d . . . .
H28 H 0.581456 0.137421 -0.093541 0.033 Uiso 1 1 calc R . . .
S1S S 0.10105(7) 0.66866(5) 0.35985(3) 0.02614(15) Uani 0.9473(11) 1 d . P A 1
S1SB S 0.2546(12) 0.6687(9) 0.3646(5) 0.02614(15) Uani 0.0527(11) 1 d . P A 2
O1S O 0.2195(2) 0.52820(13) 0.34989(8) 0.0418(4) Uani 1 1 d . . . .
C1S C 0.2004(4) 0.7883(2) 0.29406(14) 0.0474(6) Uani 1 1 d . . . .
H1SA H 0.320038 0.767494 0.306631 0.071 Uiso 0.9473(11) 1 calc GR P A 1
H1SB H 0.134060 0.881827 0.302381 0.071 Uiso 0.9473(11) 1 calc GR P A 1
H1SC H 0.202064 0.782079 0.236661 0.071 Uiso 0.9473(11) 1 calc GR P A 1
H1SD H 0.212586 0.871883 0.306335 0.071 Uiso 0.0527(11) 1 calc GR P A 2
H1SE H 0.078561 0.803062 0.286916 0.071 Uiso 0.0527(11) 1 calc GR P A 2
H1SF H 0.274816 0.767446 0.243329 0.071 Uiso 0.0527(11) 1 calc GR P A 2
C2S C 0.1292(3) 0.6959(2) 0.45618(13) 0.0392(5) Uani 1 1 d . . . .
H2SA H 0.081334 0.634049 0.500753 0.059 Uiso 0.9473(11) 1 calc GR P A 1
H2SB H 0.068116 0.791862 0.461147 0.059 Uiso 0.9473(11) 1 calc GR P A 1
H2SC H 0.253679 0.676813 0.459817 0.059 Uiso 0.9473(11) 1 calc GR P A 1
H2SD H 0.131153 0.606895 0.492337 0.059 Uiso 0.0527(11) 1 calc GR P A 2
H2SE H 0.008966 0.747676 0.445661 0.059 Uiso 0.0527(11) 1 calc GR P A 2
H2SF H 0.175959 0.748636 0.482769 0.059 Uiso 0.0527(11) 1 calc GR P A 2

loop_
_atom_site_aniso_label
_atom_site_aniso_U_11
_atom_site_aniso_U_22
_atom_site_aniso_U_33
_atom_site_aniso_U_23
_atom_site_aniso_U_13
_atom_site_aniso_U_12
O1 0.0490(9) 0.0291(7) 0.0272(7) -0.0093(6) 0.0038(6) -0.0237(7)
O2 0.0284(7) 0.0246(7) 0.0223(7) 0.0014(5) -0.0033(6) -0.0015(6)
O3 0.0206(6) 0.0270(7) 0.0184(6) -0.0015(5) 0.0006(5) -0.0072(5)
O4 0.0246(7) 0.0409(8) 0.0209(7) -0.0050(6) 0.0032(6) -0.0116(6)
N1 0.0254(8) 0.0205(8) 0.0179(7) -0.0011(6) -0.0014(6) -0.0113(7)
N2 0.0176(7) 0.0169(7) 0.0199(7) -0.0015(6) -0.0025(6) -0.0034(6)
N3 0.0249(8) 0.0223(8) 0.0255(8) -0.0052(6) -0.0030(6) -0.0061(7)
C1 0.0221(9) 0.0209(9) 0.0231(9) -0.0059(7) 0.0003(7) -0.0069(7)
C2 0.0307(10) 0.0234(9) 0.0194(9) -0.0060(7) -0.0001(7) -0.0109(8)
C3 0.0241(9) 0.0224(9) 0.0179(9) -0.0036(7) -0.0010(7) -0.0088(8)
C4 0.0296(10) 0.0264(9) 0.0178(9) -0.0030(7) -0.0020(7) -0.0124(8)
C5 0.0294(10) 0.0250(9) 0.0170(9) -0.0018(7) -0.0019(7) -0.0122(8)
C6 0.0283(10) 0.0239(9) 0.0179(9) -0.0026(7) -0.0030(7) -0.0140(8)
C7 0.0238(9) 0.0185(8) 0.0214(9) -0.0029(7) -0.0049(7) -0.0081(7)
C8 0.0230(9) 0.0191(8) 0.0198(9) -0.0040(7) -0.0020(7) -0.0093(7)
C9 0.0214(9) 0.0236(9) 0.0172(9) -0.0055(7) 0.0009(7) -0.0104(7)
C10 0.0268(10) 0.0286(10) 0.0177(9) -0.0028(7) -0.0024(8) -0.0152(8)
C11 0.0222(9) 0.0210(9) 0.0238(9) -0.0057(7) -0.0007(7) -0.0068(7)
C12 0.0253(9) 0.0243(9) 0.0181(9) -0.0041(7) 0.0020(7) -0.0101(8)
C13 0.0268(10) 0.0243(9) 0.0193(9) -0.0002(7) -0.0049(7) -0.0110(8)
C14 0.0227(9) 0.0232(9) 0.0215(9) -0.0024(7) -0.0035(7) -0.0062(8)
C15 0.0162(8) 0.0200(9) 0.0191(9) -0.0013(7) -0.0011(7) -0.0030(7)
C16 0.0191(9) 0.0214(9) 0.0233(9) -0.0033(7) -0.0021(7) -0.0056(7)
C17 0.0208(9) 0.0203(9) 0.0258(10) 0.0021(7) -0.0013(7) -0.0065(7)
C18 0.0221(9) 0.0241(9) 0.0195(9) 0.0030(7) -0.0002(7) -0.0051(8)
C19 0.0176(9) 0.0204(9) 0.0203(9) 0.0001(7) -0.0012(7) -0.0019(7)
C20 0.0158(8) 0.0179(8) 0.0196(9) -0.0009(7) -0.0018(7) -0.0024(7)
C21 0.0234(9) 0.0239(9) 0.0173(9) -0.0015(7) -0.0010(7) -0.0021(8)
C22 0.0228(9) 0.0227(9) 0.0187(9) -0.0042(7) -0.0032(7) -0.0026(7)
C23 0.0176(9) 0.0189(8) 0.0192(9) -0.0024(7) -0.0027(7) -0.0013(7)
C24 0.0172(9) 0.0192(9) 0.0228(9) -0.0034(7) -0.0035(7) -0.0023(7)
C25 0.0230(9) 0.0222(9) 0.0227(9) -0.0038(7) -0.0036(7) -0.0061(7)
C26 0.0220(9) 0.0253(9) 0.0254(10) -0.0005(7) -0.0011(7) -0.0070(8)
C27 0.0274(10) 0.0217(9) 0.0332(11) -0.0024(8) -0.0015(8) -0.0098(8)
C28 0.0288(10) 0.0238(9) 0.0335(11) -0.0093(8) -0.0033(8) -0.0084(8)
S1S 0.0282(3) 0.0248(3) 0.0265(3) -0.0070(2) -0.0075(2) -0.0054(2)
S1SB 0.0282(3) 0.0248(3) 0.0265(3) -0.0070(2) -0.0075(2) -0.0054(2)
O1S 0.0696(11) 0.0215(7) 0.0258(8) -0.0053(6) -0.0135(7) 0.0033(7)
C1S 0.0757(18) 0.0320(12) 0.0363(13) -0.0069(9) 0.0011(12) -0.0217(12)
C2S 0.0486(14) 0.0413(12) 0.0301(11) -0.0132(9) -0.0047(10) -0.0121(11)

loop_
_atom_type_symbol
_atom_type_description
_atom_type_scat_dispersion_real
_atom_type_scat_dispersion_imag
_atom_type_scat_source
C C 0.0033 0.0016 'International Tables Vol C Tables 4.2.6.8 and 6.1.1.4'
H H 0.0000 0.0000 'International Tables Vol C Tables 4.2.6.8 and 6.1.1.4'
N N 0.0061 0.0033 'International Tables Vol C Tables 4.2.6.8 and 6.1.1.4'
O O 0.0106 0.0060 'International Tables Vol C Tables 4.2.6.8 and 6.1.1.4'
S S 0.1246 0.1234 'International Tables Vol C Tables 4.2.6.8 and 6.1.1.4'

loop_
_geom_angle_atom_site_label_1
_geom_angle_atom_site_label_2
_geom_angle_atom_site_label_3
_geom_angle
C7 O2 H2 116.2(17)
C9 O3 C10 121.04(14)
C1 N1 H1 121.1(13)
C1 N1 C15 129.59(15)
C15 N1 H1 109.3(13)
C23 N2 C20 119.02(15)
C28 N3 C24 117.17(16)
O1 C1 N1 123.67(16)
O1 C1 C2 120.85(15)
N1 C1 C2 115.48(15)
C1 C2 H2A 107.3
C1 C2 H2B 107.3
C1 C2 C3 119.91(14)
H2A C2 H2B 106.9
C3 C2 H2A 107.3
C3 C2 H2B 107.3
C2 C3 H3A 109.5
C2 C3 H3B 109.5
C2 C3 C4 110.84(14)
H3A C3 H3B 108.1
C4 C3 H3A 109.5
C4 C3 H3B 109.5
C3 C4 H4A 108.9
C3 C4 H4B 108.9
C3 C4 C5 113.42(14)
H4A C4 H4B 107.7
C5 C4 H4A 108.9
C5 C4 H4B 108.9
C4 C5 H5A 109.3
C4 C5 H5B 109.3
H5A C5 H5B 107.9
C6 C5 C4 111.74(14)
C6 C5 H5A 109.3
C6 C5 H5B 109.3
C7 C6 C5 124.46(16)
C7 C6 C10 119.46(15)
C10 C6 C5 116.03(15)
O2 C7 C6 125.91(15)
O2 C7 C8 113.63(15)
C6 C7 C8 120.46(16)
C9 C8 C7 118.22(16)
C9 C8 C11 118.44(15)
C11 C8 C7 123.33(16)
O3 C9 C8 121.39(15)
O3 C9 C14 116.76(15)
C14 C9 C8 121.85(16)
O3 C10 C6 119.42(15)
O4 C10 O3 115.11(16)
O4 C10 C6 125.47(16)
C8 C11 H11 119.8
C12 C11 C8 120.44(17)
C12 C11 H11 119.8
C11 C12 H12 120.1
C11 C12 C13 119.79(17)
C13 C12 H12 120.1
C12 C13 H13 119.6
C14 C13 C12 120.82(16)
C14 C13 H13 119.6
C9 C14 H14 120.7
C13 C14 C9 118.65(16)
C13 C14 H14 120.7
N1 C15 C20 113.73(14)
C16 C15 N1 126.32(16)
C16 C15 C20 119.94(16)
C15 C16 H16 120.0
C15 C16 C17 119.91(16)
C17 C16 H16 120.0
C16 C17 H17 119.1
C18 C17 C16 121.72(16)
C18 C17 H17 119.1
C17 C18 H18 120.1
C17 C18 C19 119.73(16)
C19 C18 H18 120.1
C20 C19 C18 119.09(16)
C21 C19 C18 124.67(16)
C21 C19 C20 116.22(15)
N2 C20 C15 117.51(15)
N2 C20 C19 122.90(16)
C19 C20 C15 119.60(15)
C19 C21 H21 119.7
C22 C21 C19 120.60(16)
C22 C21 H21 119.7
C21 C22 H22 120.5
C21 C22 C23 119.08(16)
C23 C22 H22 120.5
N2 C23 C22 122.15(15)
N2 C23 C24 116.67(15)
C22 C23 C24 121.17(16)
N3 C24 C23 116.75(15)
N3 C24 C25 122.38(16)
C25 C24 C23 120.86(16)
C24 C25 H25 120.5
C26 C25 C24 119.10(17)
C26 C25 H25 120.5
C25 C26 H26 120.5
C27 C26 C25 119.10(17)
C27 C26 H26 120.5
C26 C27 H27 121.0
C26 C27 C28 118.09(17)
C28 C27 H27 121.0
N3 C28 C27 124.16(17)
N3 C28 H28 117.9
C27 C28 H28 117.9
O1S S1S C1S 106.20(11)
O1S S1S C2S 107.06(9)
C1S S1S C2S 99.06(11)
O1S S1SB C2S 102.7(5)
C1S S1SB O1S 111.0(5)
C1S S1SB C2S 112.7(5)
S1S C1S H1SA 109.5
S1S C1S H1SB 109.5
S1S C1S H1SC 109.5
S1SB C1S H1SD 109.5
S1SB C1S H1SE 109.5
S1SB C1S H1SF 109.5
H1SA C1S H1SB 109.5
H1SA C1S H1SC 109.5
H1SB C1S H1SC 109.5
H1SD C1S H1SE 109.5
H1SD C1S H1SF 109.5
H1SE C1S H1SF 109.5
S1S C2S H2SA 109.5
S1S C2S H2SB 109.5
S1S C2S H2SC 109.5
S1SB C2S H2SD 109.5
S1SB C2S H2SE 109.5
S1SB C2S H2SF 109.5
H2SA C2S H2SB 109.5
H2SA C2S H2SC 109.5
H2SB C2S H2SC 109.5
H2SD C2S H2SE 109.5
H2SD C2S H2SF 109.5
H2SE C2S H2SF 109.5

loop_
_geom_bond_atom_site_label_1
_geom_bond_atom_site_label_2
_geom_bond_distance
O1 C1 1.226(2)
O2 H2 0.928(17)
O2 C7 1.339(2)
O3 C9 1.373(2)
O3 C10 1.385(2)
O4 C10 1.219(2)
N1 H1 0.916(15)
N1 C1 1.352(2)
N1 C15 1.404(2)
N2 C20 1.361(2)
N2 C23 1.320(2)
N3 C24 1.345(2)
N3 C28 1.334(2)
C1 C2 1.517(2)
C2 H2A 0.9900
C2 H2B 0.9900
C2 C3 1.521(2)
C3 H3A 0.9900
C3 H3B 0.9900
C3 C4 1.527(2)
C4 H4A 0.9900
C4 H4B 0.9900
C4 C5 1.532(2)
C5 H5A 0.9900
C5 H5B 0.9900
C5 C6 1.510(2)
C6 C7 1.362(2)
C6 C10 1.445(3)
C7 C8 1.456(2)
C8 C9 1.389(2)
C8 C11 1.396(2)
C9 C14 1.384(2)
C11 H11 0.9500
C11 C12 1.385(2)
C12 H12 0.9500
C12 C13 1.388(3)
C13 H13 0.9500
C13 C14 1.384(2)
C14 H14 0.9500
C15 C16 1.370(2)
C15 C20 1.428(2)
C16 H16 0.9500
C16 C17 1.412(2)
C17 H17 0.9500
C17 C18 1.366(3)
C18 H18 0.9500
C18 C19 1.419(2)
C19 C20 1.418(2)
C19 C21 1.415(2)
C21 H21 0.9500
C21 C22 1.362(2)
C22 H22 0.9500
C22 C23 1.420(2)
C23 C24 1.482(2)
C24 C25 1.392(2)
C25 H25 0.9500
C25 C26 1.381(2)
C26 H26 0.9500
C26 C27 1.376(3)
C27 H27 0.9500
C27 C28 1.386(3)
C28 H28 0.9500
S1S O1S 1.5011(14)
S1S C1S 1.766(2)
S1S C2S 1.775(2)
S1SB O1S 1.660(9)
S1SB C1S 1.515(9)
S1SB C2S 1.719(9)
C1S H1SA 0.9800
C1S H1SB 0.9800
C1S H1SC 0.9800
C1S H1SD 0.9800
C1S H1SE 0.9800
C1S H1SF 0.9800
C2S H2SA 0.9800
C2S H2SB 0.9800
C2S H2SC 0.9800
C2S H2SD 0.9800
C2S H2SE 0.9800
C2S H2SF 0.9800

loop_
_geom_hbond_atom_site_label_D
_geom_hbond_atom_site_label_H
_geom_hbond_atom_site_label_A
_geom_hbond_distance_DH
_geom_hbond_distance_HA
_geom_hbond_distance_DA
_geom_hbond_angle_DHA
O2 H2 O1S 0.928(17) 1.723(18) 2.6187(18) 161(3)
